data_7039977
loop_
_publ_author_name
'Fleischmann, Martin'
'Jones, James S.'
'Bal\'azs, G\'abor'
'Gabba\"i, Fran\,cois P'
'Scheer, Manfred'

_publ_section_title
;
 Supramolecular adducts based on weak interactions between the trimeric
 Lewis acid complex (perfluoro-ortho-phenylene)mercury and polypnictogen
 complexes.
;
_journal_issue 35
_journal_name_full 'Dalton transactions (Cambridge, England : 2003)'
_journal_page_first 13742
_journal_page_last 13749
_journal_paper_doi 10.1039/c6dt02507b
_journal_volume 45
_journal_year 2016
_chemical_formula_moiety 'C14 H10 Mo2 O4 Sb2, 2(C18 F12 Hg3)'
_chemical_formula_sum 'C50 H10 F24 Hg6 Mo2 O4 Sb2'
_chemical_formula_weight 2769.50
_space_group_crystal_system monoclinic
_space_group_IT_number 13
_space_group_name_Hall '-P 2yac'
_space_group_name_H-M_alt 'P 1 2/n 1'
_symmetry_space_group_name_Hall '-P 2yac'
_symmetry_space_group_name_H-M 'P 1 2/n 1'
_atom_sites_solution_hydrogens geom
_atom_sites_solution_primary direct
_audit_creation_date 2015-04-10
_audit_creation_method
;
Olex2 1.2
(compiled 2015.01.26 svn.r3150 for OlexSys, GUI svn.r4998)
;
_audit_update_record
;
2016-06-20 deposited with the CCDC.
2016-07-20 downloaded from the CCDC.
;
_cell_angle_alpha 90
_cell_angle_beta 95.819(2)
_cell_angle_gamma 90
_cell_formula_units_Z 2
_cell_length_a 11.0707(2)
_cell_length_b 7.4335(2)
_cell_length_c 33.0847(8)
_cell_measurement_reflns_used 5903
_cell_measurement_temperature 122.8(6)
_cell_measurement_theta_max 29.6580
_cell_measurement_theta_min 3.3940
_cell_volume 2708.64(11)
_computing_cell_refinement
;
CrysAlisPro, Agilent Technologies,
Version 1.171.37.31 (release 14-01-2014 CrysAlis171 .NET)
(compiled Jan 14 2014,18:38:05)
;
_computing_data_collection
;
CrysAlisPro, Agilent Technologies,
Version 1.171.37.31 (release 14-01-2014 CrysAlis171 .NET)
(compiled Jan 14 2014,18:38:05)
;
_computing_data_reduction
;
CrysAlisPro, Agilent Technologies,
Version 1.171.37.31 (release 14-01-2014 CrysAlis171 .NET)
(compiled Jan 14 2014,18:38:05)
;
_computing_molecular_graphics 'Olex2 (Dolomanov et al., 2009)'
_computing_publication_material 'Olex2 (Dolomanov et al., 2009)'
_computing_structure_refinement 'ShelXL (Sheldrick, 2008)'
_computing_structure_solution 'ShelXT (Sheldrick, 2015)'
_diffrn_ambient_environment N~2~
_diffrn_ambient_temperature 122.8(6)
_diffrn_detector 'CCD plate'
_diffrn_detector_area_resol_mean 10.5431
_diffrn_detector_type Ruby
_diffrn_measured_fraction_theta_full 0.974
_diffrn_measured_fraction_theta_max 0.832
_diffrn_measurement_details
;
  1 omega  -85.00   14.00   0.2500  100.0000
omega____ theta____ kappa____ phi______ frames
    -      -12.9580  -57.0000  150.0000 396

  2 omega -103.00  -35.00   0.2500  100.0000
omega____ theta____ kappa____ phi______ frames
    -      -12.9580 -178.0000  -90.0000 272

  3 omega -103.00  -40.00   0.2500  100.0000
omega____ theta____ kappa____ phi______ frames
    -      -12.9580 -178.0000   90.0000 252
;
_diffrn_measurement_device 'four-circle diffractometer'
_diffrn_measurement_device_type 'Xcalibur, Ruby, Gemini ultra'
_diffrn_measurement_method '\w scans'
_diffrn_orient_matrix_UB_11 0.0097608000
_diffrn_orient_matrix_UB_12 0.0519773000
_diffrn_orient_matrix_UB_13 0.0180105000
_diffrn_orient_matrix_UB_21 0.0031154000
_diffrn_orient_matrix_UB_22 0.0791789000
_diffrn_orient_matrix_UB_23 -0.0118156000
_diffrn_orient_matrix_UB_31 -0.0635866000
_diffrn_orient_matrix_UB_32 0.0118503000
_diffrn_orient_matrix_UB_33 -0.0000258000
_diffrn_radiation_monochromator graphite
_diffrn_radiation_probe x-ray
_diffrn_radiation_type MoK\a
_diffrn_radiation_wavelength 0.71073
_diffrn_reflns_av_R_equivalents 0.0287
_diffrn_reflns_av_unetI/netI 0.0439
_diffrn_reflns_Laue_measured_fraction_full 0.974
_diffrn_reflns_Laue_measured_fraction_max 0.832
_diffrn_reflns_limit_h_max 15
_diffrn_reflns_limit_h_min -13
_diffrn_reflns_limit_k_max 9
_diffrn_reflns_limit_k_min -9
_diffrn_reflns_limit_l_max 46
_diffrn_reflns_limit_l_min -43
_diffrn_reflns_number 15226
_diffrn_reflns_point_group_measured_fraction_full 0.974
_diffrn_reflns_point_group_measured_fraction_max 0.832
_diffrn_reflns_theta_full 26.000
_diffrn_reflns_theta_max 29.899
_diffrn_reflns_theta_min 3.398
_diffrn_source 'Enhance (Mo) X-ray Source'
_exptl_absorpt_coefficient_mu 18.488
_exptl_absorpt_correction_T_max 0.614
_exptl_absorpt_correction_T_min 0.359
_exptl_absorpt_correction_type gaussian
_exptl_absorpt_process_details
;
CrysAlisPro, Agilent Technologies,
Version 1.171.37.31 (release 14-01-2014 CrysAlis171 .NET)
(compiled Jan 14 2014,18:38:05)
Numerical absorption correction based on gaussian integration over
            a multifaceted crystal model
Empirical absorption correction using spherical harmonics,
 implemented in SCALE3 ABSPACK scaling algorithm.
;
_exptl_crystal_colour 'clear red'
_exptl_crystal_colour_lustre clear
_exptl_crystal_colour_primary red
_exptl_crystal_density_diffrn 3.396
_exptl_crystal_description plate
_exptl_crystal_F_000 2448
_exptl_crystal_recrystallization_method 'Crystallization from DCM'
_exptl_crystal_size_max 0.0846
_exptl_crystal_size_mid 0.0643
_exptl_crystal_size_min 0.0294
_refine_diff_density_max 1.006
_refine_diff_density_min -1.019
_refine_diff_density_rms 0.169
_refine_ls_extinction_method none
_refine_ls_goodness_of_fit_ref 0.883
_refine_ls_hydrogen_treatment constr
_refine_ls_matrix_type full
_refine_ls_number_parameters 397
_refine_ls_number_reflns 6532
_refine_ls_number_restraints 0
_refine_ls_restrained_S_all 0.883
_refine_ls_R_factor_all 0.0322
_refine_ls_R_factor_gt 0.0216
_refine_ls_shift/su_max 0.004
_refine_ls_shift/su_mean 0.000
_refine_ls_structure_factor_coef Fsqd
_refine_ls_weighting_details 'w=1/[\s^2^(Fo^2^)+(0.0124P)^2^] where P=(Fo^2^+2Fc^2^)/3'
_refine_ls_weighting_scheme calc
_refine_ls_wR_factor_gt 0.0367
_refine_ls_wR_factor_ref 0.0377
_reflns_Friedel_coverage 0.000
_reflns_number_gt 5031
_reflns_number_total 6532
_reflns_threshold_expression 'I > 2\s(I)'
_cod_data_source_file c6dt02507b2.cif
_cod_data_source_block abs2
_cod_depositor_comments 'Adding full bibliography for 7039972--7039981.cif.'
_cod_database_code 7039977
_shelxl_version_number 2014/6
_chemical_oxdiff_formula (Hg3C18F12)2Mo2Sb2C14O4H10
_shelx_space_group_comment
;
The symmetry employed for this shelxl refinement is uniquely defined
by the following loop, which should always be used as a source of
symmetry information in preference to the above space-group names.
They are only intended as comments.
;
_reflns_odcompleteness_completeness 96.80
_reflns_odcompleteness_iscentric 1
_reflns_odcompleteness_theta 26.32
_olex2_refinement_description
;
1. Fixed Uiso
 At 1.2 times of:
  All C(H) groups
2.a Aromatic/amide H refined with riding coordinates:
 C3(H3), C4(H4), C5(H5), C6(H6), C7(H7)
;
_olex2_exptl_crystal_mounting_method 'mineral oil'
_olex2_submission_original_sample_id MF179
_olex2_submission_special_instructions 'No special instructions were received'

loop_
_space_group_symop_operation_xyz
'x, y, z'
'-x+1/2, y, -z+1/2'
'-x, -y, -z'
'x-1/2, -y, z-1/2'

loop_
_atom_site_label
_atom_site_type_symbol
_atom_site_fract_x
_atom_site_fract_y
_atom_site_fract_z
_atom_site_U_iso_or_equiv
_atom_site_adp_type
_atom_site_occupancy
_atom_site_site_symmetry_order
_atom_site_calc_flag
_atom_site_refinement_flags_posn
C1 C 0.1398(4) 0.6719(6) 0.81092(15) 0.0222(10) Uani 1 1 d .
C2 C -0.0059(5) 0.4269(7) 0.76069(15) 0.0294(12) Uani 1 1 d .
C3 C -0.0597(5) 0.7213(6) 0.71079(16) 0.0320(13) Uani 1 1 d .
H3 H -0.1234 0.6426 0.7034 0.038 Uiso 1 1 calc R
C4 C -0.0475(4) 0.8273(6) 0.74590(16) 0.0322(12) Uani 1 1 d .
H4 H -0.1012 0.8318 0.7657 0.039 Uiso 1 1 calc R
C5 C 0.0632(4) 0.9279(6) 0.74566(16) 0.0325(12) Uani 1 1 d .
H5 H 0.0946 1.0085 0.7655 0.039 Uiso 1 1 calc R
C6 C 0.1153(4) 0.8823(6) 0.71000(16) 0.0292(12) Uani 1 1 d .
H6 H 0.1870 0.9289 0.7019 0.035 Uiso 1 1 calc R
C7 C 0.0397(5) 0.7528(6) 0.68844(16) 0.0333(13) Uani 1 1 d .
H7 H 0.0533 0.6987 0.6640 0.040 Uiso 1 1 calc R
C8 C 0.1707(4) 0.3222(6) 0.59301(13) 0.0204(10) Uani 1 1 d .
C9 C 0.1211(4) 0.4716(6) 0.57121(14) 0.0215(11) Uani 1 1 d .
C10 C 0.0013(4) 0.4638(6) 0.55484(14) 0.0254(11) Uani 1 1 d .
C11 C -0.0708(4) 0.3142(6) 0.55880(14) 0.0252(11) Uani 1 1 d .
C12 C -0.0224(4) 0.1675(6) 0.58047(15) 0.0261(11) Uani 1 1 d .
C13 C 0.0967(4) 0.1742(6) 0.59714(13) 0.0221(10) Uani 1 1 d .
C14 C 0.3345(4) 0.9082(6) 0.54672(14) 0.0189(10) Uani 1 1 d .
C15 C 0.4578(4) 0.9078(6) 0.56167(13) 0.0203(10) Uani 1 1 d .
C16 C 0.5280(4) 1.0549(6) 0.55300(13) 0.0193(10) Uani 1 1 d .
C17 C 0.4803(4) 1.2006(6) 0.53066(14) 0.0220(10) Uani 1 1 d .
C18 C 0.3589(4) 1.1992(6) 0.51609(13) 0.0210(10) Uani 1 1 d .
C19 C 0.2880(4) 1.0498(6) 0.52421(14) 0.0195(10) Uani 1 1 d .
C20 C 0.6105(4) 0.4673(6) 0.62388(13) 0.0206(10) Uani 1 1 d .
C21 C 0.5367(4) 0.3224(6) 0.63417(13) 0.0210(10) Uani 1 1 d .
C22 C 0.5916(4) 0.1740(6) 0.65316(14) 0.0247(11) Uani 1 1 d .
C23 C 0.7150(4) 0.1630(6) 0.66337(15) 0.0300(12) Uani 1 1 d .
C24 C 0.7880(4) 0.3041(7) 0.65374(14) 0.0274(11) Uani 1 1 d .
C25 C 0.7341(4) 0.4518(6) 0.63437(14) 0.0242(11) Uani 1 1 d .
O1 O 0.1511(3) 0.7141(4) 0.84485(10) 0.0278(8) Uani 1 1 d .
O2 O -0.0793(3) 0.3219(5) 0.76322(10) 0.0367(9) Uani 1 1 d .
F1 F -0.0500(2) 0.6039(4) 0.53354(9) 0.0337(7) Uani 1 1 d .
F2 F -0.1864(2) 0.3107(4) 0.54193(9) 0.0391(8) Uani 1 1 d .
F3 F -0.0909(2) 0.0208(4) 0.58504(9) 0.0384(8) Uani 1 1 d .
F4 F 0.1413(2) 0.0272(3) 0.61790(8) 0.0312(7) Uani 1 1 d .
F5 F 0.6478(2) 1.0583(3) 0.56622(8) 0.0260(6) Uani 1 1 d .
F6 F 0.5489(2) 1.3439(3) 0.52348(8) 0.0290(6) Uani 1 1 d .
F7 F 0.3132(2) 1.3384(3) 0.49368(8) 0.0290(6) Uani 1 1 d .
F8 F 0.1699(2) 1.0543(3) 0.50891(8) 0.0271(6) Uani 1 1 d .
F9 F 0.5238(2) 0.0310(3) 0.66290(9) 0.0347(7) Uani 1 1 d .
F10 F 0.7651(3) 0.0172(4) 0.68244(10) 0.0457(8) Uani 1 1 d .
F11 F 0.9082(2) 0.2959(4) 0.66383(9) 0.0418(8) Uani 1 1 d .
F12 F 0.8085(2) 0.5870(4) 0.62429(9) 0.0363(7) Uani 1 1 d .
Mo1 Mo 0.10938(3) 0.62551(5) 0.75211(2) 0.02076(9) Uani 1 1 d .
Sb1 Sb 0.22385(3) 0.36833(4) 0.70946(2) 0.02317(8) Uani 1 1 d .
Hg1 Hg 0.35103(2) 0.31469(2) 0.61664(2) 0.01947(5) Uani 1 1 d .
Hg2 Hg 0.22200(2) 0.69477(2) 0.55847(2) 0.01959(5) Uani 1 1 d .
Hg3 Hg 0.54022(2) 0.69251(2) 0.59347(2) 0.01959(5) Uani 1 1 d .

loop_
_atom_site_aniso_label
_atom_site_aniso_U_11
_atom_site_aniso_U_22
_atom_site_aniso_U_33
_atom_site_aniso_U_23
_atom_site_aniso_U_13
_atom_site_aniso_U_12
C1 0.029(3) 0.017(2) 0.021(3) 0.001(2) 0.0023(19) 0.0044(19)
C2 0.038(3) 0.028(3) 0.022(3) 0.001(2) -0.001(2) 0.004(2)
C3 0.036(3) 0.024(3) 0.034(3) 0.005(2) -0.010(2) 0.008(2)
C4 0.027(3) 0.030(3) 0.039(3) 0.008(3) 0.001(2) 0.009(2)
C5 0.038(3) 0.024(3) 0.033(3) 0.002(2) -0.006(2) 0.012(2)
C6 0.033(3) 0.020(2) 0.035(3) 0.009(2) 0.003(2) 0.005(2)
C7 0.053(3) 0.022(3) 0.022(3) 0.001(2) -0.008(2) 0.007(2)
C8 0.023(2) 0.025(2) 0.014(2) -0.004(2) 0.0025(17) 0.004(2)
C9 0.018(2) 0.023(3) 0.024(3) 0.002(2) 0.0053(19) -0.0065(19)
C10 0.022(2) 0.029(3) 0.025(3) 0.007(2) 0.001(2) 0.003(2)
C11 0.018(2) 0.031(3) 0.026(3) 0.000(2) -0.0002(19) -0.008(2)
C12 0.025(3) 0.026(3) 0.028(3) 0.000(2) 0.008(2) -0.017(2)
C13 0.029(3) 0.023(3) 0.015(2) 0.003(2) 0.0059(18) 0.001(2)
C14 0.017(2) 0.019(2) 0.021(3) -0.003(2) 0.0062(18) -0.0083(18)
C15 0.021(2) 0.024(3) 0.016(3) -0.002(2) 0.0040(18) 0.0002(19)
C16 0.019(2) 0.023(2) 0.016(3) -0.004(2) 0.0013(18) -0.0018(19)
C17 0.027(2) 0.017(2) 0.023(3) -0.003(2) 0.0088(19) -0.006(2)
C18 0.027(2) 0.019(2) 0.017(2) 0.002(2) 0.0034(18) 0.004(2)
C19 0.017(2) 0.022(2) 0.020(3) -0.003(2) 0.0041(18) -0.0002(19)
C20 0.019(2) 0.028(3) 0.015(3) -0.002(2) 0.0017(18) 0.008(2)
C21 0.019(2) 0.028(3) 0.016(2) -0.004(2) -0.0005(17) 0.006(2)
C22 0.030(3) 0.023(3) 0.021(3) -0.002(2) 0.001(2) 0.003(2)
C23 0.031(3) 0.033(3) 0.025(3) 0.000(2) -0.005(2) 0.020(2)
C24 0.020(2) 0.043(3) 0.019(3) -0.003(2) -0.0009(19) 0.009(2)
C25 0.019(2) 0.032(3) 0.022(3) -0.002(2) 0.0026(19) -0.004(2)
O1 0.0378(19) 0.0255(19) 0.020(2) -0.0036(15) 0.0031(14) 0.0035(15)
O2 0.037(2) 0.037(2) 0.036(2) 0.0020(18) 0.0031(16) -0.0116(17)
F1 0.0220(14) 0.0383(17) 0.0394(19) 0.0149(14) -0.0034(12) -0.0028(12)
F2 0.0225(15) 0.0456(18) 0.047(2) 0.0159(15) -0.0061(13) -0.0136(13)
F3 0.0347(17) 0.0345(17) 0.045(2) 0.0074(14) 0.0008(14) -0.0147(13)
F4 0.0352(16) 0.0243(15) 0.0335(18) 0.0093(13) 0.0009(12) -0.0041(12)
F5 0.0195(14) 0.0297(15) 0.0284(16) -0.0003(12) 0.0007(11) -0.0063(11)
F6 0.0301(15) 0.0249(15) 0.0328(17) 0.0046(13) 0.0074(12) -0.0104(11)
F7 0.0287(15) 0.0252(15) 0.0337(17) 0.0123(13) 0.0055(12) 0.0011(11)
F8 0.0223(14) 0.0266(14) 0.0320(17) 0.0058(12) 0.0007(12) -0.0011(11)
F9 0.0424(17) 0.0261(16) 0.0343(18) 0.0057(13) -0.0027(13) 0.0028(13)
F10 0.0442(19) 0.0400(18) 0.050(2) 0.0076(16) -0.0102(15) 0.0205(14)
F11 0.0190(14) 0.066(2) 0.0386(19) -0.0015(16) -0.0046(12) 0.0109(14)
F12 0.0209(14) 0.0487(18) 0.0387(19) 0.0054(15) 0.0004(12) -0.0019(13)
Mo1 0.0270(2) 0.0169(2) 0.0178(2) 0.00222(17) -0.00055(16) 0.00014(16)
Sb1 0.03501(19) 0.01726(16) 0.01747(17) -0.00252(13) 0.00374(13) -0.00489(13)
Hg1 0.01975(9) 0.02129(9) 0.01694(9) 0.00003(8) -0.00020(6) 0.00064(7)
Hg2 0.01616(8) 0.02145(9) 0.02095(10) 0.00341(8) 0.00083(6) -0.00328(7)
Hg3 0.01740(9) 0.02333(9) 0.01780(9) 0.00122(8) 0.00055(6) -0.00079(7)

loop_
_atom_type_symbol
_atom_type_description
_atom_type_scat_dispersion_real
_atom_type_scat_dispersion_imag
_atom_type_scat_source
C C 0.0033 0.0016 'International Tables Vol C Tables 4.2.6.8 and 6.1.1.4'
H H 0.0000 0.0000 'International Tables Vol C Tables 4.2.6.8 and 6.1.1.4'
O O 0.0106 0.0060 'International Tables Vol C Tables 4.2.6.8 and 6.1.1.4'
F F 0.0171 0.0103 'International Tables Vol C Tables 4.2.6.8 and 6.1.1.4'
Mo Mo -1.6832 0.6857 'International Tables Vol C Tables 4.2.6.8 and 6.1.1.4'
Sb Sb -0.5866 1.5461 'International Tables Vol C Tables 4.2.6.8 and 6.1.1.4'
Hg Hg -2.3894 9.2266 'International Tables Vol C Tables 4.2.6.8 and 6.1.1.4'

loop_
_exptl_crystal_face_index_h
_exptl_crystal_face_index_k
_exptl_crystal_face_index_l
_exptl_crystal_face_perp_dist
_exptl_oxdiff_crystal_face_indexfrac_h
_exptl_oxdiff_crystal_face_indexfrac_k
_exptl_oxdiff_crystal_face_indexfrac_l
_exptl_oxdiff_crystal_face_x
_exptl_oxdiff_crystal_face_y
_exptl_oxdiff_crystal_face_z
-15 1 -6 0.0469 -15.0816 1.3995 -5.6362 -0.1760 0.1304 0.9757
-1 1 -46 0.0181 -1.0934 0.8572 -45.8236 -0.7914 0.6059 0.0809
15 -1 4 0.0283 15.2008 -1.3817 3.9488 0.1477 -0.1087 -0.9830
9 -1 35 0.0328 9.0460 -1.3591 34.6076 0.6410 -0.4883 -0.5922
-9 0 41 0.0332 -8.6758 0.0652 41.2187 0.6611 -0.5089 0.5514
-1 10 -8 0.0100 -0.5293 10.3193 -7.6973 0.3926 0.9064 0.1561
16 0 -5 0.0181 15.5918 -0.4480 -5.1417 0.0363 0.0739 -0.9966
-1 -10 8 0.0181 -0.6328 -10.3146 8.1024 -0.3964 -0.9144 -0.0822

loop_
_geom_angle_atom_site_label_1
_geom_angle_atom_site_label_2
_geom_angle_atom_site_label_3
_geom_angle
_geom_angle_site_symmetry_1
_geom_angle_site_symmetry_3
O1 C1 Mo1 173.4(4) . .
O2 C2 Mo1 173.7(4) . .
C4 C3 H3 125.4 . .
C4 C3 C7 109.2(4) . .
C4 C3 Mo1 71.3(3) . .
C7 C3 H3 125.4 . .
C7 C3 Mo1 74.5(3) . .
Mo1 C3 H3 120.5 . .
C3 C4 H4 126.3 . .
C3 C4 C5 107.4(5) . .
C3 C4 Mo1 73.4(3) . .
C5 C4 H4 126.3 . .
C5 C4 Mo1 72.6(3) . .
Mo1 C4 H4 119.6 . .
C4 C5 H5 126.2 . .
C4 C5 Mo1 71.0(3) . .
C6 C5 C4 107.6(5) . .
C6 C5 H5 126.2 . .
C6 C5 Mo1 74.8(3) . .
Mo1 C5 H5 119.9 . .
C5 C6 H6 125.9 . .
C5 C6 C7 108.3(5) . .
C5 C6 Mo1 70.3(3) . .
C7 C6 H6 125.9 . .
C7 C6 Mo1 72.5(3) . .
Mo1 C6 H6 123.0 . .
C3 C7 C6 107.6(5) . .
C3 C7 H7 126.2 . .
C3 C7 Mo1 70.6(3) . .
C6 C7 H7 126.2 . .
C6 C7 Mo1 72.6(3) . .
Mo1 C7 H7 122.3 . .
C9 C8 Hg1 121.8(3) . .
C13 C8 C9 118.3(4) . .
C13 C8 Hg1 119.9(3) . .
C8 C9 Hg2 123.2(3) . .
C10 C9 C8 118.5(4) . .
C10 C9 Hg2 118.1(3) . .
C9 C10 C11 122.4(4) . .
F1 C10 C9 120.6(4) . .
F1 C10 C11 117.0(4) . .
C10 C11 C12 119.1(4) . .
F2 C11 C10 120.7(4) . .
F2 C11 C12 120.2(4) . .
C13 C12 C11 118.9(4) . .
F3 C12 C11 120.3(4) . .
F3 C12 C13 120.8(4) . .
C12 C13 C8 122.7(4) . .
F4 C13 C8 120.0(4) . .
F4 C13 C12 117.3(4) . .
C15 C14 Hg2 120.8(3) . .
C19 C14 C15 119.7(4) . .
C19 C14 Hg2 119.5(3) . .
C14 C15 Hg3 122.8(3) . .
C16 C15 C14 118.0(4) . .
C16 C15 Hg3 119.1(3) . .
C17 C16 C15 122.4(4) . .
F5 C16 C15 119.9(4) . .
F5 C16 C17 117.8(4) . .
C18 C17 C16 119.0(4) . .
F6 C17 C16 121.5(4) . .
F6 C17 C18 119.5(4) . .
C17 C18 C19 118.9(4) . .
F7 C18 C17 119.1(4) . .
F7 C18 C19 121.9(4) . .
C14 C19 C18 122.0(4) . .
F8 C19 C14 121.5(4) . .
F8 C19 C18 116.6(4) . .
C21 C20 Hg3 122.4(3) . .
C25 C20 C21 117.3(4) . .
C25 C20 Hg3 120.3(3) . .
C20 C21 Hg1 122.2(3) . .
C22 C21 C20 118.7(4) . .
C22 C21 Hg1 118.8(3) . .
C23 C22 C21 122.7(4) . .
F9 C22 C21 120.3(4) . .
F9 C22 C23 117.0(4) . .
C22 C23 C24 119.2(4) . .
F10 C23 C22 121.0(5) . .
F10 C23 C24 119.8(4) . .
C25 C24 C23 118.5(4) . .
F11 C24 C23 119.8(4) . .
F11 C24 C25 121.6(4) . .
C24 C25 C20 123.7(4) . .
F12 C25 C20 119.0(4) . .
F12 C25 C24 117.3(4) . .
C1 Mo1 C2 92.1(2) . .
C1 Mo1 C3 125.18(19) . .
C1 Mo1 C4 91.51(18) . .
C1 Mo1 C5 86.28(18) . .
C1 Mo1 C6 115.32(18) . .
C1 Mo1 C7 144.74(17) . .
C1 Mo1 Mo1 88.44(13) . 2_556
C1 Mo1 Sb1 125.77(12) . .
C1 Mo1 Sb1 68.93(12) . 2_556
C2 Mo1 C3 79.68(19) . .
C2 Mo1 C4 90.41(19) . .
C2 Mo1 C5 126.55(19) . .
C2 Mo1 C6 137.57(18) . .
C2 Mo1 C7 105.52(19) . .
C2 Mo1 Mo1 131.40(13) . 2_556
C2 Mo1 Sb1 83.88(14) . .
C2 Mo1 Sb1 80.53(13) . 2_556
C3 Mo1 C6 58.24(17) . .
C3 Mo1 C7 34.92(18) . .
C3 Mo1 Mo1 136.19(14) . 2_556
C3 Mo1 Sb1 107.27(13) . .
C3 Mo1 Sb1 156.00(12) . 2_556
C4 Mo1 C3 35.36(17) . .
C4 Mo1 C5 36.39(17) . .
C4 Mo1 C6 59.00(18) . .
C4 Mo1 C7 58.79(19) . .
C4 Mo1 Mo1 138.18(13) . 2_556
C4 Mo1 Sb1 157.91(14) . 2_556
C4 Mo1 Sb1 142.36(14) . .
C5 Mo1 C3 59.20(17) . .
C5 Mo1 C6 34.97(17) . .
C5 Mo1 C7 58.63(18) . .
C5 Mo1 Mo1 101.99(13) . 2_556
C5 Mo1 Sb1 137.37(14) . .
C5 Mo1 Sb1 144.80(12) . 2_556
C6 Mo1 Mo1 83.49(12) . 2_556
C6 Mo1 Sb1 102.47(12) . .
C6 Mo1 Sb1 138.08(12) . 2_556
C7 Mo1 C6 34.90(17) . .
C7 Mo1 Mo1 101.32(14) . 2_556
C7 Mo1 Sb1 86.97(13) . .
C7 Mo1 Sb1 143.08(13) . 2_556
Sb1 Mo1 Mo1 54.593(11) 2_556 2_556
Sb1 Mo1 Mo1 57.778(12) . 2_556
Sb1 Mo1 Sb1 57.029(14) . 2_556
Mo1 Sb1 Mo1 67.629(17) . 2_556
Sb1 Sb1 Mo1 59.523(12) 2_556 2_556
Sb1 Sb1 Mo1 63.451(12) 2_556 .
C8 Hg1 C21 173.27(18) . .
C9 Hg2 C14 175.90(17) . .
C20 Hg3 C15 175.71(17) . .

loop_
_geom_bond_atom_site_label_1
_geom_bond_atom_site_label_2
_geom_bond_distance
_geom_bond_site_symmetry_2
C1 O1 1.160(5) .
C1 Mo1 1.971(5) .
C2 O2 1.136(5) .
C2 Mo1 1.991(5) .
C3 H3 0.9300 .
C3 C4 1.399(7) .
C3 C7 1.406(7) .
C3 Mo1 2.315(4) .
C4 H4 0.9300 .
C4 C5 1.436(7) .
C4 Mo1 2.288(4) .
C5 H5 0.9300 .
C5 C6 1.407(7) .
C5 Mo1 2.310(5) .
C6 H6 0.9300 .
C6 C7 1.420(7) .
C6 Mo1 2.368(5) .
C7 H7 0.9300 .
C7 Mo1 2.366(5) .
C8 C9 1.405(6) .
C8 C13 1.387(6) .
C8 Hg1 2.070(4) .
C9 C10 1.382(6) .
C9 Hg2 2.067(4) .
C10 C11 1.383(6) .
C10 F1 1.350(5) .
C11 C12 1.383(6) .
C11 F2 1.344(5) .
C12 C13 1.377(6) .
C12 F3 1.346(5) .
C13 F4 1.357(5) .
C14 C15 1.404(5) .
C14 C19 1.360(6) .
C14 Hg2 2.078(4) .
C15 C16 1.388(6) .
C15 Hg3 2.075(4) .
C16 C17 1.385(6) .
C16 F5 1.354(4) .
C17 C18 1.381(6) .
C17 F6 1.343(5) .
C18 C19 1.402(6) .
C18 F7 1.342(5) .
C19 F8 1.354(4) .
C20 C21 1.414(6) .
C20 C25 1.382(6) .
C20 Hg3 2.064(4) .
C21 C22 1.380(6) .
C21 Hg1 2.079(4) .
C22 C23 1.376(6) .
C22 F9 1.359(5) .
C23 C24 1.381(7) .
C23 F10 1.345(5) .
C24 C25 1.376(6) .
C24 F11 1.341(5) .
C25 F12 1.362(5) .
Mo1 Mo1 3.1308(8) 2_556
Mo1 Sb1 2.7594(5) .
Mo1 Sb1 2.8643(5) 2_556
Sb1 Mo1 2.8642(5) 2_556
Sb1 Sb1 2.6862(6) 2_556

loop_
_geom_torsion_atom_site_label_1
_geom_torsion_atom_site_label_2
_geom_torsion_atom_site_label_3
_geom_torsion_atom_site_label_4
_geom_torsion
C3 C4 C5 C6 0.7(5)
C3 C4 C5 Mo1 -65.7(3)
C4 C3 C7 C6 -0.3(5)
C4 C3 C7 Mo1 63.3(3)
C4 C5 C6 C7 -0.9(5)
C4 C5 C6 Mo1 -63.9(3)
C5 C6 C7 C3 0.8(5)
C5 C6 C7 Mo1 -61.5(3)
C7 C3 C4 C5 -0.2(5)
C7 C3 C4 Mo1 -65.4(3)
C8 C9 C10 C11 -0.7(8)
C8 C9 C10 F1 -179.7(4)
C9 C8 C13 C12 0.7(7)
C9 C8 C13 F4 179.9(4)
C9 C10 C11 C12 1.1(8)
C9 C10 C11 F2 -179.0(4)
C10 C11 C12 C13 -0.6(7)
C10 C11 C12 F3 179.5(4)
C11 C12 C13 C8 -0.2(7)
C11 C12 C13 F4 -179.5(4)
C13 C8 C9 C10 -0.2(7)
C13 C8 C9 Hg2 -175.2(3)
C14 C15 C16 C17 0.5(7)
C14 C15 C16 F5 -178.8(4)
C15 C14 C19 C18 -1.5(7)
C15 C14 C19 F8 179.3(4)
C15 C16 C17 C18 -0.6(7)
C15 C16 C17 F6 178.3(4)
C16 C17 C18 C19 -0.3(7)
C16 C17 C18 F7 -178.6(4)
C17 C18 C19 C14 1.4(7)
C17 C18 C19 F8 -179.4(4)
C19 C14 C15 C16 0.5(7)
C19 C14 C15 Hg3 -176.4(3)
C20 C21 C22 C23 1.6(7)
C20 C21 C22 F9 -178.9(4)
C21 C20 C25 C24 0.5(7)
C21 C20 C25 F12 178.8(4)
C21 C22 C23 C24 -1.2(7)
C21 C22 C23 F10 179.0(4)
C22 C23 C24 C25 0.4(7)
C22 C23 C24 F11 179.4(4)
C23 C24 C25 C20 -0.1(7)
C23 C24 C25 F12 -178.4(4)
C25 C20 C21 C22 -1.2(6)
C25 C20 C21 Hg1 -175.1(3)
F1 C10 C11 C12 -179.8(4)
F1 C10 C11 F2 0.1(7)
F2 C11 C12 C13 179.5(4)
F2 C11 C12 F3 -0.4(7)
F3 C12 C13 C8 179.7(4)
F3 C12 C13 F4 0.4(7)
F5 C16 C17 C18 178.7(4)
F5 C16 C17 F6 -2.4(7)
F6 C17 C18 C19 -179.2(4)
F6 C17 C18 F7 2.5(6)
F7 C18 C19 C14 179.6(4)
F7 C18 C19 F8 -1.2(6)
F9 C22 C23 C24 179.3(4)
F9 C22 C23 F10 -0.5(7)
F10 C23 C24 C25 -179.8(4)
F10 C23 C24 F11 -0.7(7)
F11 C24 C25 C20 -179.1(4)
F11 C24 C25 F12 2.6(7)
Mo1 C3 C4 C5 65.2(3)
Mo1 C3 C7 C6 -63.6(3)
Mo1 C4 C5 C6 66.4(3)
Mo1 C5 C6 C7 62.9(3)
Mo1 C6 C7 C3 62.3(3)
Hg1 C8 C9 C10 177.3(3)
Hg1 C8 C9 Hg2 2.3(6)
Hg1 C8 C13 C12 -176.9(4)
Hg1 C8 C13 F4 2.4(6)
Hg1 C21 C22 C23 175.6(4)
Hg1 C21 C22 F9 -4.9(6)
Hg2 C9 C10 C11 174.6(4)
Hg2 C9 C10 F1 -4.5(6)
Hg2 C14 C15 C16 -179.5(3)
Hg2 C14 C15 Hg3 3.5(5)
Hg2 C14 C19 C18 178.6(3)
Hg2 C14 C19 F8 -0.6(6)
Hg3 C15 C16 C17 177.6(3)
Hg3 C15 C16 F5 -1.7(6)
Hg3 C20 C21 C22 177.6(3)
Hg3 C20 C21 Hg1 3.8(5)
Hg3 C20 C25 C24 -178.4(4)
Hg3 C20 C25 F12 -0.1(6)
